data_2234066
loop_
_publ_author_name
'Hao, Ben-Qian'
'Xu, Wei-Ren'
'Meng, Fan-Cui'
'Duan, Gui-Yun'

_publ_section_title
;
 Ethyl 1-(4-chlorobenzyl)-3-phenyl-1<i>H</i>-pyrazole-5-carboxylate
;
_journal_coeditor_code ZJ2059
_journal_issue 3
_journal_name_full 'Acta Crystallographica Section E'
_journal_page_first o877
_journal_paper_doi 10.1107/S1600536812007428
_journal_volume 68
_journal_year 2012
_chemical_formula_iupac 'C19 H17 Cl N2 O2'
_chemical_formula_moiety 'C19 H17 Cl N2 O2'
_chemical_formula_sum 'C19 H17 Cl N2 O2'
_chemical_formula_weight 340.80
_chemical_name_systematic
;
Ethyl 1-(4-chlorobenzyl)-3-phenyl-1<i>H</i>-pyrazole-5-carboxylate
;
_space_group_IT_number 2
_symmetry_cell_setting triclinic
_symmetry_space_group_name_Hall '-P 1'
_symmetry_space_group_name_H-M 'P -1'
_atom_sites_solution_hydrogens geom
_atom_sites_solution_primary direct
_atom_sites_solution_secondary difmap
_audit_creation_method SHELXL97
_cell_angle_alpha 109.981(2)
_cell_angle_beta 90.107(2)
_cell_angle_gamma 104.046(2)
_cell_formula_units_Z 2
_cell_length_a 8.1815(10)
_cell_length_b 10.4039(12)
_cell_length_c 11.0969(13)
_cell_measurement_reflns_used 2727
_cell_measurement_temperature 298(2)
_cell_measurement_theta_max 28.24
_cell_measurement_theta_min 2.35
_cell_volume 857.43(18)
_computing_cell_refinement 'SAINT (Bruker, 2005)'
_computing_data_collection 'SMART (Bruker, 2005)'
_computing_data_reduction 'SAINT (Bruker, 2005)'
_computing_molecular_graphics 'XP in SHELXTL (Sheldrick, 2008)'
_computing_publication_material 'SHELXL97 (Sheldrick, 2008)'
_computing_structure_refinement 'SHELXL97 (Sheldrick, 2008)'
_computing_structure_solution 'SHELXS97 (Sheldrick, 2008)'
_diffrn_ambient_temperature 298(2)
_diffrn_measured_fraction_theta_full 0.988
_diffrn_measured_fraction_theta_max 0.988
_diffrn_measurement_device_type 'Bruker SMART CCD'
_diffrn_measurement_method '\f and \w'
_diffrn_radiation_monochromator graphite
_diffrn_radiation_source 'fine-focus sealed tube'
_diffrn_radiation_type MoK\a
_diffrn_radiation_wavelength 0.71073
_diffrn_reflns_av_R_equivalents 0.0234
_diffrn_reflns_av_sigmaI/netI 0.0307
_diffrn_reflns_limit_h_max 9
_diffrn_reflns_limit_h_min -9
_diffrn_reflns_limit_k_max 12
_diffrn_reflns_limit_k_min -11
_diffrn_reflns_limit_l_max 13
_diffrn_reflns_limit_l_min -11
_diffrn_reflns_number 4495
_diffrn_reflns_theta_full 25.05
_diffrn_reflns_theta_max 25.05
_diffrn_reflns_theta_min 1.96
_exptl_absorpt_coefficient_mu 0.236
_exptl_absorpt_correction_T_max 0.9543
_exptl_absorpt_correction_T_min 0.9412
_exptl_absorpt_correction_type multi-scan
_exptl_absorpt_process_details '(SADABS; Sheldrick, 2003)'
_exptl_crystal_colour white
_exptl_crystal_density_diffrn 1.320
_exptl_crystal_density_method 'not measured'
_exptl_crystal_description block
_exptl_crystal_F_000 356
_exptl_crystal_size_max 0.26
_exptl_crystal_size_mid 0.24
_exptl_crystal_size_min 0.20
_refine_diff_density_max 0.249
_refine_diff_density_min -0.299
_refine_ls_extinction_coef 0.082(5)
_refine_ls_extinction_expression Fc^*^=kFc[1+0.001xFc^2^\l^3^/sin(2\q)]^-1/4^
_refine_ls_extinction_method 'SHELXL97 (Sheldrick, 2008)'
_refine_ls_goodness_of_fit_ref 1.033
_refine_ls_hydrogen_treatment constr
_refine_ls_matrix_type full
_refine_ls_number_parameters 218
_refine_ls_number_reflns 3008
_refine_ls_number_restraints 0
_refine_ls_restrained_S_all 1.033
_refine_ls_R_factor_all 0.0459
_refine_ls_R_factor_gt 0.0388
_refine_ls_shift/su_max 0.000
_refine_ls_shift/su_mean 0.000
_refine_ls_structure_factor_coef Fsqd
_refine_ls_weighting_details 'calc w = 1/[\s^2^(Fo^2^)+(0.0481P)^2^+0.2205P] where P=(Fo^2^+2Fc^2^)/3'
_refine_ls_weighting_scheme calc
_refine_ls_wR_factor_gt 0.0991
_refine_ls_wR_factor_ref 0.1069
_reflns_number_gt 2554
_reflns_number_total 3008
_reflns_threshold_expression I>2\s(I)
_cod_data_source_file zj2059.cif
_cod_data_source_block I
_cod_database_code 2234066
_cod_database_fobs_code 2234066

loop_
_symmetry_equiv_pos_as_xyz
'x, y, z'
'-x, -y, -z'

loop_
_atom_site_type_symbol
_atom_site_label
_atom_site_fract_x
_atom_site_fract_y
_atom_site_fract_z
_atom_site_U_iso_or_equiv
_atom_site_adp_type
_atom_site_calc_flag
_atom_site_refinement_flags
_atom_site_occupancy
_atom_site_symmetry_multiplicity
Cl Cl1 1.50815(7) 0.95990(7) 0.77388(6) 0.0839(2) Uani d . 1 1
O O1 0.84683(18) 0.38892(14) 0.64732(11) 0.0665(4) Uani d . 1 1
O O2 0.85747(17) 0.25171(13) 0.76392(11) 0.0598(3) Uani d . 1 1
N N1 0.75907(17) 0.58814(15) 0.87794(13) 0.0492(3) Uani d . 1 1
N N2 0.71786(18) 0.65423(15) 0.99660(13) 0.0514(4) Uani d . 1 1
C C1 0.7812(2) 0.6630(2) 0.78600(17) 0.0561(4) Uani d . 1 1
H H1A 0.7167 0.7334 0.8091 0.067 Uiso calc R 1 1
H H1B 0.7367 0.5960 0.7006 0.067 Uiso calc R 1 1
C C2 0.9642(2) 0.73491(18) 0.78307(15) 0.0501(4) Uani d . 1 1
C C3 1.0607(3) 0.8300(2) 0.89533(17) 0.0650(5) Uani d . 1 1
H H3 1.0125 0.8475 0.9733 0.078 Uiso calc R 1 1
C C4 1.2266(3) 0.8989(2) 0.89318(18) 0.0707(5) Uani d . 1 1
H H4 1.2900 0.9625 0.9689 0.085 Uiso calc R 1 1
C C5 1.2976(2) 0.8726(2) 0.77783(18) 0.0584(5) Uani d . 1 1
C C6 1.2062(2) 0.77923(19) 0.66533(16) 0.0563(4) Uani d . 1 1
H H6 1.2553 0.7623 0.5878 0.068 Uiso calc R 1 1
C C7 1.0400(2) 0.71053(19) 0.66882(16) 0.0546(4) Uani d . 1 1
H H7 0.9778 0.6465 0.5928 0.066 Uiso calc R 1 1
C C8 0.78772(19) 0.46120(17) 0.86693(15) 0.0462(4) Uani d . 1 1
C C9 0.8332(2) 0.36663(18) 0.74715(15) 0.0491(4) Uani d . 1 1
C C10 0.9062(3) 0.1503(2) 0.65285(18) 0.0641(5) Uani d . 1 1
H H10A 1.0026 0.1973 0.6190 0.077 Uiso calc R 1 1
H H10B 0.8133 0.1060 0.5855 0.077 Uiso calc R 1 1
C C11 0.9509(3) 0.0421(2) 0.6971(2) 0.0779(6) Uani d . 1 1
H H11A 1.0399 0.0877 0.7659 0.117 Uiso calc R 1 1
H H11B 0.9883 -0.0249 0.6267 0.117 Uiso calc R 1 1
H H11C 0.8533 -0.0063 0.7270 0.117 Uiso calc R 1 1
C C12 0.7612(2) 0.44406(18) 0.98320(15) 0.0479(4) Uani d . 1 1
H H12 0.7698 0.3673 1.0054 0.058 Uiso calc R 1 1
C C13 0.71823(19) 0.56638(17) 1.06121(15) 0.0457(4) Uani d . 1 1
C C14 0.67851(19) 0.60557(18) 1.19642(15) 0.0473(4) Uani d . 1 1
C C15 0.6985(2) 0.5232(2) 1.26854(16) 0.0564(4) Uani d . 1 1
H H15 0.7340 0.4412 1.2303 0.068 Uiso calc R 1 1
C C16 0.6660(3) 0.5621(2) 1.39691(18) 0.0656(5) Uani d . 1 1
H H16 0.6798 0.5062 1.4441 0.079 Uiso calc R 1 1
C C17 0.6135(3) 0.6829(2) 1.45453(18) 0.0676(5) Uani d . 1 1
H H17 0.5926 0.7095 1.5408 0.081 Uiso calc R 1 1
C C18 0.5921(2) 0.7646(2) 1.38374(19) 0.0678(5) Uani d . 1 1
H H18 0.5561 0.8462 1.4226 0.081 Uiso calc R 1 1
C C19 0.6235(2) 0.7266(2) 1.25547(17) 0.0573(4) Uani d . 1 1
H H19 0.6077 0.7823 1.2086 0.069 Uiso calc R 1 1

loop_
_atom_site_aniso_label
_atom_site_aniso_U_11
_atom_site_aniso_U_22
_atom_site_aniso_U_33
_atom_site_aniso_U_12
_atom_site_aniso_U_13
_atom_site_aniso_U_23
Cl1 0.0670(3) 0.0917(4) 0.0892(4) 0.0145(3) 0.0093(3) 0.0313(3)
O1 0.0907(10) 0.0682(8) 0.0420(7) 0.0261(7) 0.0127(6) 0.0173(6)
O2 0.0781(8) 0.0569(7) 0.0473(7) 0.0281(6) 0.0168(6) 0.0146(6)
N1 0.0541(8) 0.0561(8) 0.0408(7) 0.0195(6) 0.0075(6) 0.0175(6)
N2 0.0560(8) 0.0559(8) 0.0444(8) 0.0206(7) 0.0092(6) 0.0162(7)
C1 0.0677(11) 0.0640(11) 0.0460(9) 0.0263(9) 0.0052(8) 0.0247(8)
C2 0.0668(11) 0.0502(9) 0.0394(8) 0.0232(8) 0.0059(7) 0.0179(7)
C3 0.0789(13) 0.0709(12) 0.0386(9) 0.0173(10) 0.0123(9) 0.0126(9)
C4 0.0802(14) 0.0731(13) 0.0436(10) 0.0107(11) -0.0019(9) 0.0078(9)
C5 0.0652(11) 0.0596(11) 0.0548(10) 0.0218(9) 0.0074(8) 0.0217(9)
C6 0.0716(12) 0.0619(11) 0.0425(9) 0.0280(9) 0.0133(8) 0.0199(8)
C7 0.0735(12) 0.0567(10) 0.0353(8) 0.0233(9) 0.0027(8) 0.0138(7)
C8 0.0446(8) 0.0502(9) 0.0416(8) 0.0130(7) 0.0028(7) 0.0129(7)
C9 0.0480(9) 0.0523(10) 0.0413(9) 0.0101(7) 0.0031(7) 0.0116(7)
C10 0.0764(13) 0.0584(11) 0.0516(10) 0.0247(10) 0.0141(9) 0.0070(9)
C11 0.0853(15) 0.0660(13) 0.0883(16) 0.0333(11) 0.0253(12) 0.0252(12)
C12 0.0499(9) 0.0502(9) 0.0439(9) 0.0142(7) 0.0049(7) 0.0158(7)
C13 0.0419(8) 0.0513(9) 0.0419(8) 0.0117(7) 0.0034(6) 0.0144(7)
C14 0.0408(8) 0.0534(9) 0.0426(9) 0.0100(7) 0.0042(6) 0.0121(7)
C15 0.0632(11) 0.0588(10) 0.0461(9) 0.0171(9) 0.0082(8) 0.0161(8)
C16 0.0717(12) 0.0778(13) 0.0475(10) 0.0166(10) 0.0096(9) 0.0242(10)
C17 0.0681(12) 0.0852(14) 0.0425(10) 0.0185(10) 0.0140(8) 0.0149(10)
C18 0.0641(12) 0.0720(13) 0.0585(11) 0.0247(10) 0.0132(9) 0.0070(10)
C19 0.0573(10) 0.0629(11) 0.0513(10) 0.0220(9) 0.0094(8) 0.0151(9)

loop_
_atom_type_symbol
_atom_type_description
_atom_type_scat_dispersion_real
_atom_type_scat_dispersion_imag
_atom_type_scat_source
C C 0.0033 0.0016 'International Tables Vol C Tables 4.2.6.8 and 6.1.1.4'
H H 0.0000 0.0000 'International Tables Vol C Tables 4.2.6.8 and 6.1.1.4'
N N 0.0061 0.0033 'International Tables Vol C Tables 4.2.6.8 and 6.1.1.4'
O O 0.0106 0.0060 'International Tables Vol C Tables 4.2.6.8 and 6.1.1.4'
Cl Cl 0.1484 0.1585 'International Tables Vol C Tables 4.2.6.8 and 6.1.1.4'

loop_
_geom_angle_atom_site_label_1
_geom_angle_atom_site_label_2
_geom_angle_atom_site_label_3
_geom_angle
C9 O2 C10 115.81(13)
N2 N1 C8 111.51(13)
N2 N1 C1 118.60(14)
C8 N1 C1 129.64(14)
C13 N2 N1 105.49(13)
N1 C1 C2 112.37(13)
N1 C1 H1A 109.1
C2 C1 H1A 109.1
N1 C1 H1B 109.1
C2 C1 H1B 109.1
H1A C1 H1B 107.9
C7 C2 C3 118.03(17)
C7 C2 C1 121.30(16)
C3 C2 C1 120.66(15)
C4 C3 C2 121.10(17)
C4 C3 H3 119.5
C2 C3 H3 119.5
C5 C4 C3 119.29(18)
C5 C4 H4 120.4
C3 C4 H4 120.4
C6 C5 C4 121.16(18)
C6 C5 Cl1 119.15(14)
C4 C5 Cl1 119.69(15)
C5 C6 C7 118.99(16)
C5 C6 H6 120.5
C7 C6 H6 120.5
C6 C7 C2 121.43(16)
C6 C7 H7 119.3
C2 C7 H7 119.3
N1 C8 C12 106.85(14)
N1 C8 C9 122.81(14)
C12 C8 C9 130.33(15)
O1 C9 O2 124.39(15)
O1 C9 C8 125.32(16)
O2 C9 C8 110.29(14)
O2 C10 C11 107.06(16)
O2 C10 H10A 110.3
C11 C10 H10A 110.3
O2 C10 H10B 110.3
C11 C10 H10B 110.3
H10A C10 H10B 108.6
C10 C11 H11A 109.5
C10 C11 H11B 109.5
H11A C11 H11B 109.5
C10 C11 H11C 109.5
H11A C11 H11C 109.5
H11B C11 H11C 109.5
C8 C12 C13 105.44(15)
C8 C12 H12 127.3
C13 C12 H12 127.3
N2 C13 C12 110.70(14)
N2 C13 C14 120.36(14)
C12 C13 C14 128.93(15)
C19 C14 C15 118.53(16)
C19 C14 C13 120.92(15)
C15 C14 C13 120.54(15)
C16 C15 C14 120.64(17)
C16 C15 H15 119.7
C14 C15 H15 119.7
C17 C16 C15 120.21(19)
C17 C16 H16 119.9
C15 C16 H16 119.9
C16 C17 C18 119.58(18)
C16 C17 H17 120.2
C18 C17 H17 120.2
C17 C18 C19 120.77(18)
C17 C18 H18 119.6
C19 C18 H18 119.6
C18 C19 C14 120.25(18)
C18 C19 H19 119.9
C14 C19 H19 119.9

loop_
_geom_bond_atom_site_label_1
_geom_bond_atom_site_label_2
_geom_bond_distance
Cl1 C5 1.750(2)
O1 C9 1.207(2)
O2 C9 1.331(2)
O2 C10 1.452(2)
N1 N2 1.3475(19)
N1 C8 1.362(2)
N1 C1 1.468(2)
N2 C13 1.341(2)
C1 C2 1.508(3)
C1 H1A 0.9700
C1 H1B 0.9700
C2 C7 1.384(2)
C2 C3 1.389(3)
C3 C4 1.377(3)
C3 H3 0.9300
C4 C5 1.375(3)
C4 H4 0.9300
C5 C6 1.370(3)
C6 C7 1.381(3)
C6 H6 0.9300
C7 H7 0.9300
C8 C12 1.372(2)
C8 C9 1.469(2)
C10 C11 1.490(3)
C10 H10A 0.9700
C10 H10B 0.9700
C11 H11A 0.9600
C11 H11B 0.9600
C11 H11C 0.9600
C12 C13 1.399(2)
C12 H12 0.9300
C13 C14 1.473(2)
C14 C19 1.389(2)
C14 C15 1.392(2)
C15 C16 1.387(2)
C15 H15 0.9300
C16 C17 1.374(3)
C16 H16 0.9300
C17 C18 1.377(3)
C17 H17 0.9300
C18 C19 1.384(3)
C18 H18 0.9300
C19 H19 0.9300

loop_
_geom_hbond_atom_site_label_D
_geom_hbond_atom_site_label_H
_geom_hbond_atom_site_label_A
_geom_hbond_site_symmetry_A
_geom_hbond_distance_DH
_geom_hbond_distance_HA
_geom_hbond_distance_DA
_geom_hbond_angle_DHA
C6 H6 O1 2_766 0.93 2.56 3.281(2) 135.2
C1 H1B O1 . 0.97 2.42 2.921(2) 111.4

loop_
_geom_torsion_atom_site_label_1
_geom_torsion_atom_site_label_2
_geom_torsion_atom_site_label_3
_geom_torsion_atom_site_label_4
_geom_torsion
C8 N1 N2 C13 -0.84(18)
C1 N1 N2 C13 -175.68(14)
N2 N1 C1 C2 96.41(17)
C8 N1 C1 C2 -77.4(2)
N1 C1 C2 C7 126.30(17)
N1 C1 C2 C3 -55.0(2)
C7 C2 C3 C4 0.4(3)
C1 C2 C3 C4 -178.33(18)
C2 C3 C4 C5 -0.1(3)
C3 C4 C5 C6 -0.1(3)
C3 C4 C5 Cl1 179.85(16)
C4 C5 C6 C7 -0.1(3)
Cl1 C5 C6 C7 179.98(13)
C5 C6 C7 C2 0.5(3)
C3 C2 C7 C6 -0.6(3)
C1 C2 C7 C6 178.15(15)
N2 N1 C8 C12 0.95(18)
C1 N1 C8 C12 175.06(16)
N2 N1 C8 C9 179.39(14)
C1 N1 C8 C9 -6.5(3)
C10 O2 C9 O1 1.1(3)
C10 O2 C9 C8 -178.97(14)
N1 C8 C9 O1 -1.4(3)
C12 C8 C9 O1 176.62(18)
N1 C8 C9 O2 178.64(14)
C12 C8 C9 O2 -3.3(2)
C9 O2 C10 C11 171.93(16)
N1 C8 C12 C13 -0.64(17)
C9 C8 C12 C13 -178.92(16)
N1 N2 C13 C12 0.41(18)
N1 N2 C13 C14 179.81(13)
C8 C12 C13 N2 0.15(18)
C8 C12 C13 C14 -179.18(15)
N2 C13 C14 C19 6.6(2)
C12 C13 C14 C19 -174.15(17)
N2 C13 C14 C15 -172.21(15)
C12 C13 C14 C15 7.1(3)
C19 C14 C15 C16 -0.7(3)
C13 C14 C15 C16 178.08(16)
C14 C15 C16 C17 0.0(3)
C15 C16 C17 C18 0.5(3)
C16 C17 C18 C19 -0.3(3)
C17 C18 C19 C14 -0.5(3)
C15 C14 C19 C18 1.0(3)
C13 C14 C19 C18 -177.83(16)

loop_
_cod_related_entry_id
_cod_related_entry_database
_cod_related_entry_code
1 ChemSpider 2944045
